data_7231835
loop_
_publ_author_name
'Giri, Rajat Subhra'
'Mandal, Bhubaneswar'

_publ_section_title
;
 Unique crystallographic signatures of Boc-Gly-Phe-Phe-OMe and
 Boc-Gly-Phg-Phe-OMe and their self-association
;
_journal_issue 2
_journal_name_full CrystEngComm
_journal_page_first 236
_journal_paper_doi 10.1039/C8CE01723A
_journal_volume 21
_journal_year 2019
_chemical_formula_moiety 'C25 H31 N3 O6'
_chemical_formula_sum 'C25 H31 N3 O6'
_chemical_formula_weight 469.53
_space_group_crystal_system monoclinic
_space_group_IT_number 4
_space_group_name_Hall 'P 2yb'
_space_group_name_H-M_alt 'P 1 21 1'
_symmetry_space_group_name_Hall 'P 2yb'
_symmetry_space_group_name_H-M 'P 1 21 1'
_atom_sites_solution_hydrogens geom
_audit_creation_method SHELXL-2014/7
_audit_update_record
;
2018-06-25 deposited with the CCDC.
2018-11-20 downloaded from the CCDC.
;
_cell_angle_alpha 90
_cell_angle_beta 92.486(3)
_cell_angle_gamma 90
_cell_formula_units_Z 2
_cell_length_a 4.96731(12)
_cell_length_b 19.4022(5)
_cell_length_c 12.4703(3)
_cell_measurement_reflns_used 2051
_cell_measurement_temperature 149.99(10)
_cell_measurement_theta_max 27.6460
_cell_measurement_theta_min 2.0960
_cell_volume 1200.72(5)
_computing_cell_refinement 'CrysAlisPro 1.171.38.46 (Rigaku OD, 2015)'
_computing_data_collection 'CrysAlisPro 1.171.38.46 (Rigaku OD, 2015)'
_computing_data_reduction 'CrysAlisPro 1.171.38.46 (Rigaku OD, 2015)'
_computing_structure_refinement 'SHELXL-2014/7 (Sheldrick, 2014)'
_diffrn_ambient_temperature 149.99(10)
_diffrn_measured_fraction_theta_full 0.992
_diffrn_measured_fraction_theta_max 0.991
_diffrn_measurement_device_type 'SuperNova, Dual, Cu at zero, Eos'
_diffrn_measurement_method '\w scans'
_diffrn_radiation_type MoK\a
_diffrn_radiation_wavelength 0.71073
_diffrn_reflns_av_R_equivalents 0.0196
_diffrn_reflns_av_unetI/netI 0.0338
_diffrn_reflns_Laue_measured_fraction_full 0.992
_diffrn_reflns_Laue_measured_fraction_max 0.991
_diffrn_reflns_limit_h_max 4
_diffrn_reflns_limit_h_min -5
_diffrn_reflns_limit_k_max 9
_diffrn_reflns_limit_k_min -23
_diffrn_reflns_limit_l_max 14
_diffrn_reflns_limit_l_min -8
_diffrn_reflns_number 3488
_diffrn_reflns_point_group_measured_fraction_full 0.644
_diffrn_reflns_point_group_measured_fraction_max 0.644
_diffrn_reflns_theta_full 24.996
_diffrn_reflns_theta_max 24.996
_diffrn_reflns_theta_min 1.943
_diffrn_source 'micro-focus sealed X-ray tube'
_exptl_absorpt_coefficient_mu 0.093
_exptl_absorpt_correction_type multi-scan
_exptl_absorpt_process_details SADABS
_exptl_crystal_colour colourless
_exptl_crystal_density_diffrn 1.299
_exptl_crystal_description block
_exptl_crystal_F_000 500.0
_exptl_crystal_size_max 0.29
_exptl_crystal_size_mid 0.24
_exptl_crystal_size_min 0.19
_exptl_transmission_factor_max 0.982
_exptl_transmission_factor_min 0.974
_refine_diff_density_max 0.150
_refine_diff_density_min -0.202
_refine_diff_density_rms 0.037
_refine_ls_abs_structure_details
;
 Flack x determined using 528 quotients [(I+)-(I-)]/[(I+)+(I-)]
 (Parsons, Flack and Wagner, Acta Cryst. B69 (2013) 249-259).
;
_refine_ls_abs_structure_Flack 0.0(10)
_refine_ls_extinction_method none
_refine_ls_goodness_of_fit_ref 0.608
_refine_ls_hydrogen_treatment constr
_refine_ls_matrix_type full
_refine_ls_number_parameters 311
_refine_ls_number_reflns 2716
_refine_ls_number_restraints 1
_refine_ls_restrained_S_all 0.607
_refine_ls_R_factor_all 0.0377
_refine_ls_R_factor_gt 0.0346
_refine_ls_shift/su_max 0.000
_refine_ls_shift/su_mean 0.000
_refine_ls_structure_factor_coef Fsqd
_refine_ls_weighting_details 'w=1/[\s^2^(Fo^2^)+(0.1000P)^2^+2.0000P] where P=(Fo^2^+2Fc^2^)/3'
_refine_ls_weighting_scheme calc
_refine_ls_wR_factor_gt 0.0996
_refine_ls_wR_factor_ref 0.1048
_reflns_Friedel_coverage 0.259
_reflns_Friedel_fraction_full 0.273
_reflns_Friedel_fraction_max 0.273
_reflns_number_gt 2545
_reflns_number_total 2716
_reflns_threshold_expression 'I > 2\s(I)'
_cod_data_source_file c8ce01723a2.cif
_cod_data_source_block RSG-Boc-Gly-Phg-Phe-OMe
_cod_depositor_comments 'Adding full bibliography for 7231834--7231835.cif.'
_cod_database_code 7231835
_shelx_shelxl_version_number 2014/7
_shelx_space_group_comment
;
The symmetry employed for this shelxl refinement is uniquely defined
by the following loop, which should always be used as a source of
symmetry information in preference to the above space-group names.
They are only intended as comments.
;

loop_
_space_group_symop_operation_xyz
'x, y, z'
'-x, y+1/2, -z'

loop_
_atom_site_label
_atom_site_type_symbol
_atom_site_fract_x
_atom_site_fract_y
_atom_site_fract_z
_atom_site_U_iso_or_equiv
_atom_site_adp_type
_atom_site_occupancy
_atom_site_site_symmetry_order
_atom_site_calc_flag
_atom_site_refinement_flags_posn
_atom_site_refinement_flags_adp
O4 O 0.3085(4) 0.52753(13) 0.6641(2) 0.0265(5) Uani 1 1 d . .
O3 O 1.0099(4) 0.63120(15) 0.46184(18) 0.0293(6) Uani 1 1 d . .
O6 O 0.7021(5) 0.30238(13) 0.7891(2) 0.0327(6) Uani 1 1 d . .
O1 O 0.6221(4) 0.53244(16) 0.12912(19) 0.0352(7) Uani 1 1 d . .
O5 O 1.0226(4) 0.38310(15) 0.7995(2) 0.0334(6) Uani 1 1 d . .
N2 N 0.5980(5) 0.61903(14) 0.5315(2) 0.0210(6) Uani 1 1 d . .
H2 H 0.4268 0.6233 0.5200 0.025 Uiso 1 1 calc R U
O2 O 0.2696(4) 0.58403(16) 0.2060(2) 0.0371(7) Uani 1 1 d . .
N3 N 0.7143(5) 0.47551(15) 0.6881(2) 0.0202(6) Uani 1 1 d . .
H3 H 0.8865 0.4804 0.6910 0.024 Uiso 1 1 calc R U
N1 N 0.6997(5) 0.60754(17) 0.2615(2) 0.0275(7) Uani 1 1 d . .
H1 H 0.8673 0.6004 0.2508 0.033 Uiso 1 1 calc R U
C15 C 0.5548(6) 0.52977(18) 0.6646(2) 0.0191(7) Uani 1 1 d . .
C7 C 0.7634(6) 0.63326(17) 0.4519(2) 0.0194(7) Uani 1 1 d . .
C8 C 0.7025(6) 0.59644(18) 0.6368(2) 0.0204(7) Uani 1 1 d . .
H8 H 0.8949 0.5862 0.6324 0.025 Uiso 1 1 calc R U
C5 C 0.5103(6) 0.5752(2) 0.1996(3) 0.0258(8) Uani 1 1 d . .
C24 C 0.7996(6) 0.36482(19) 0.7698(2) 0.0225(7) Uani 1 1 d . .
C6 C 0.6257(6) 0.65404(19) 0.3455(2) 0.0229(7) Uani 1 1 d . .
H6A H 0.4318 0.6533 0.3519 0.027 Uiso 1 1 calc R U
H6B H 0.6781 0.7006 0.3274 0.027 Uiso 1 1 calc R U
C16 C 0.5964(6) 0.40870(18) 0.7086(3) 0.0209(7) Uani 1 1 d . .
H16 H 0.4461 0.4163 0.7556 0.025 Uiso 1 1 calc R U
C9 C 0.6672(6) 0.64799(18) 0.7264(3) 0.0228(7) Uani 1 1 d . .
C19 C 0.8268(7) 0.30495(19) 0.5111(3) 0.0265(8) Uani 1 1 d . .
H19 H 0.7975 0.2686 0.5579 0.032 Uiso 1 1 calc R U
C18 C 0.6806(6) 0.3653(2) 0.5200(3) 0.0253(8) Uani 1 1 d . .
C17 C 0.4790(6) 0.37422(19) 0.6052(3) 0.0250(7) Uani 1 1 d . .
H17A H 0.4077 0.3294 0.6234 0.030 Uiso 1 1 calc R U
H17B H 0.3302 0.4019 0.5765 0.030 Uiso 1 1 calc R U
C20 C 1.0169(7) 0.2979(2) 0.4332(3) 0.0311(8) Uani 1 1 d . .
H20 H 1.1142 0.2572 0.4284 0.037 Uiso 1 1 calc R U
C13 C 0.4443(9) 0.7430(2) 0.8085(3) 0.0421(10) Uani 1 1 d . .
H13 H 0.3141 0.7774 0.8046 0.051 Uiso 1 1 calc R U
C23 C 0.7279(8) 0.4187(2) 0.4484(3) 0.0365(9) Uani 1 1 d . .
H23 H 0.6305 0.4595 0.4528 0.044 Uiso 1 1 calc R U
C21 C 1.0613(8) 0.3512(2) 0.3631(3) 0.0400(10) Uani 1 1 d . .
H21 H 1.1874 0.3462 0.3106 0.048 Uiso 1 1 calc R U
C12 C 0.6081(9) 0.7361(2) 0.8999(3) 0.0432(10) Uani 1 1 d . .
H12 H 0.5895 0.7659 0.9575 0.052 Uiso 1 1 calc R U
C2 C 0.4448(7) 0.4887(2) 0.0588(3) 0.0351(10) Uani 1 1 d . .
C14 C 0.4726(7) 0.6988(2) 0.7225(3) 0.0359(9) Uani 1 1 d . .
H14 H 0.3595 0.7035 0.6615 0.043 Uiso 1 1 calc R U
C10 C 0.8329(8) 0.6417(2) 0.8184(3) 0.0384(9) Uani 1 1 d . .
H10 H 0.9674 0.6084 0.8216 0.046 Uiso 1 1 calc R U
C25 C 0.8794(9) 0.2570(2) 0.8521(3) 0.0431(11) Uani 1 1 d . .
H25A H 1.0516 0.2548 0.8202 0.065 Uiso 1 1 calc R U
H25B H 0.8020 0.2117 0.8537 0.065 Uiso 1 1 calc R U
H25C H 0.9017 0.2744 0.9239 0.065 Uiso 1 1 calc R U
C11 C 0.7999(10) 0.6847(3) 0.9054(3) 0.0507(12) Uani 1 1 d . .
H11 H 0.9073 0.6788 0.9677 0.061 Uiso 1 1 calc R U
C22 C 0.9187(9) 0.4119(3) 0.3708(3) 0.0438(11) Uani 1 1 d . .
H22 H 0.9502 0.4481 0.3241 0.053 Uiso 1 1 calc R U
C4 C 0.2811(9) 0.4420(2) 0.1277(3) 0.0453(10) Uani 1 1 d . .
H4A H 0.3945 0.4236 0.1850 0.068 Uiso 1 1 calc R U
H4B H 0.2077 0.4049 0.0847 0.068 Uiso 1 1 calc R U
H4C H 0.1368 0.4678 0.1571 0.068 Uiso 1 1 calc R U
C1 C 0.2774(9) 0.5334(3) -0.0172(3) 0.0510(12) Uani 1 1 d . .
H1A H 0.1390 0.5558 0.0213 0.077 Uiso 1 1 calc R U
H1B H 0.1961 0.5053 -0.0731 0.077 Uiso 1 1 calc R U
H1C H 0.3904 0.5674 -0.0483 0.077 Uiso 1 1 calc R U
C3 C 0.6397(9) 0.4446(4) -0.0014(5) 0.093(3) Uani 1 1 d . .
H3A H 0.7470 0.4735 -0.0451 0.139 Uiso 1 1 calc R U
H3B H 0.5405 0.4124 -0.0463 0.139 Uiso 1 1 calc R U
H3C H 0.7550 0.4199 0.0490 0.139 Uiso 1 1 calc R U

loop_
_atom_site_aniso_label
_atom_site_aniso_U_11
_atom_site_aniso_U_22
_atom_site_aniso_U_33
_atom_site_aniso_U_23
_atom_site_aniso_U_13
_atom_site_aniso_U_12
O4 0.0163(11) 0.0243(13) 0.0391(13) 0.0053(11) 0.0029(9) -0.0001(10)
O3 0.0169(11) 0.0444(16) 0.0265(11) 0.0026(12) 0.0005(9) -0.0009(11)
O6 0.0405(14) 0.0194(13) 0.0372(14) 0.0058(11) -0.0071(11) 0.0000(12)
O1 0.0208(11) 0.0551(19) 0.0298(13) -0.0211(13) 0.0013(10) 0.0029(13)
O5 0.0199(12) 0.0383(15) 0.0419(14) 0.0137(13) 0.0014(10) 0.0025(12)
N2 0.0146(12) 0.0232(16) 0.0250(13) 0.0033(12) -0.0022(10) 0.0020(12)
O2 0.0170(12) 0.0509(19) 0.0434(15) -0.0177(14) -0.0003(10) 0.0054(12)
N3 0.0138(11) 0.0205(15) 0.0263(14) 0.0024(12) 0.0012(10) 0.0008(11)
N1 0.0183(13) 0.0407(19) 0.0235(14) -0.0120(14) 0.0019(10) 0.0039(13)
C15 0.0181(15) 0.0219(17) 0.0174(14) -0.0004(14) 0.0008(12) 0.0017(14)
C7 0.0207(15) 0.0169(16) 0.0206(15) -0.0036(14) 0.0015(12) 0.0024(13)
C8 0.0147(14) 0.0231(18) 0.0235(15) 0.0043(15) -0.0009(11) 0.0012(13)
C5 0.0229(16) 0.033(2) 0.0219(16) -0.0012(15) 0.0033(13) 0.0051(15)
C24 0.0221(17) 0.0258(18) 0.0203(15) 0.0013(14) 0.0090(13) 0.0047(15)
C6 0.0202(15) 0.0258(19) 0.0227(15) 0.0005(15) 0.0015(12) 0.0034(15)
C16 0.0153(14) 0.0230(18) 0.0245(15) 0.0016(14) 0.0026(12) 0.0015(13)
C9 0.0190(15) 0.0220(18) 0.0276(16) 0.0031(15) 0.0030(13) -0.0050(14)
C19 0.0297(17) 0.0224(19) 0.0270(17) -0.0028(15) -0.0023(14) -0.0017(15)
C18 0.0248(16) 0.028(2) 0.0226(16) -0.0049(15) -0.0027(13) -0.0006(15)
C17 0.0220(16) 0.0232(19) 0.0296(17) 0.0001(15) 0.0000(13) -0.0009(15)
C20 0.0288(18) 0.032(2) 0.0327(18) -0.0089(17) 0.0009(15) 0.0023(17)
C13 0.046(2) 0.037(2) 0.044(2) -0.005(2) 0.0123(19) 0.009(2)
C23 0.043(2) 0.037(2) 0.0296(19) 0.0032(18) 0.0057(16) 0.010(2)
C21 0.042(2) 0.050(3) 0.0287(18) -0.0089(19) 0.0106(16) 0.002(2)
C12 0.053(3) 0.036(2) 0.041(2) -0.012(2) 0.0075(19) -0.008(2)
C2 0.0261(17) 0.053(3) 0.0266(18) -0.0174(19) 0.0013(15) -0.0005(18)
C14 0.0323(19) 0.039(2) 0.0361(19) 0.0013(19) 0.0013(16) 0.0074(18)
C10 0.044(2) 0.034(2) 0.0364(19) -0.0055(18) -0.0099(17) 0.0038(19)
C25 0.053(2) 0.030(2) 0.045(2) 0.0108(19) -0.008(2) 0.009(2)
C11 0.066(3) 0.046(3) 0.039(2) -0.011(2) -0.016(2) -0.006(2)
C22 0.058(3) 0.047(3) 0.0283(19) 0.0074(19) 0.0157(18) 0.005(2)
C4 0.054(2) 0.038(2) 0.042(2) 0.001(2) -0.011(2) -0.003(2)
C1 0.059(3) 0.065(3) 0.0272(19) 0.009(2) -0.0126(19) -0.027(3)
C3 0.034(2) 0.142(7) 0.103(5) -0.097(5) 0.010(3) -0.004(3)

loop_
_atom_type_symbol
_atom_type_description
_atom_type_scat_dispersion_real
_atom_type_scat_dispersion_imag
_atom_type_scat_source
C C 0.0033 0.0016 'International Tables Vol C Tables 4.2.6.8 and 6.1.1.4'
H H 0.0000 0.0000 'International Tables Vol C Tables 4.2.6.8 and 6.1.1.4'
N N 0.0061 0.0033 'International Tables Vol C Tables 4.2.6.8 and 6.1.1.4'
O O 0.0106 0.0060 'International Tables Vol C Tables 4.2.6.8 and 6.1.1.4'

loop_
_geom_angle_atom_site_label_1
_geom_angle_atom_site_label_2
_geom_angle_atom_site_label_3
_geom_angle
C24 O6 C25 115.7(3)
C5 O1 C2 119.2(2)
C7 N2 C8 121.4(2)
C7 N2 H2 119.3
C8 N2 H2 119.3
C15 N3 C16 120.0(3)
C15 N3 H3 120.0
C16 N3 H3 120.0
C5 N1 C6 120.9(3)
C5 N1 H1 119.5
C6 N1 H1 119.5
O4 C15 N3 123.6(3)
O4 C15 C8 121.1(3)
N3 C15 C8 115.3(3)
O3 C7 N2 124.0(3)
O3 C7 C6 120.4(3)
N2 C7 C6 115.6(2)
N2 C8 C9 114.7(3)
N2 C8 C15 107.6(2)
C9 C8 C15 108.5(3)
N2 C8 H8 108.6
C9 C8 H8 108.6
C15 C8 H8 108.6
O2 C5 O1 124.4(3)
O2 C5 N1 124.3(3)
O1 C5 N1 111.3(3)
O5 C24 O6 123.3(3)
O5 C24 C16 125.2(3)
O6 C24 C16 111.4(3)
N1 C6 C7 110.4(3)
N1 C6 H6A 109.6
C7 C6 H6A 109.6
N1 C6 H6B 109.6
C7 C6 H6B 109.6
H6A C6 H6B 108.1
N3 C16 C24 109.2(3)
N3 C16 C17 112.4(3)
C24 C16 C17 113.6(3)
N3 C16 H16 107.1
C24 C16 H16 107.1
C17 C16 H16 107.1
C14 C9 C10 118.8(3)
C14 C9 C8 123.3(3)
C10 C9 C8 117.9(3)
C18 C19 C20 120.8(4)
C18 C19 H19 119.6
C20 C19 H19 119.6
C19 C18 C23 118.3(3)
C19 C18 C17 121.5(3)
C23 C18 C17 120.2(3)
C18 C17 C16 113.7(3)
C18 C17 H17A 108.8
C16 C17 H17A 108.8
C18 C17 H17B 108.8
C16 C17 H17B 108.8
H17A C17 H17B 107.7
C21 C20 C19 120.2(4)
C21 C20 H20 119.9
C19 C20 H20 119.9
C12 C13 C14 120.3(4)
C12 C13 H13 119.8
C14 C13 H13 119.8
C22 C23 C18 120.9(4)
C22 C23 H23 119.6
C18 C23 H23 119.6
C20 C21 C22 120.0(4)
C20 C21 H21 120.0
C22 C21 H21 120.0
C13 C12 C11 119.5(4)
C13 C12 H12 120.2
C11 C12 H12 120.2
O1 C2 C1 109.9(4)
O1 C2 C4 109.2(3)
C1 C2 C4 114.0(3)
O1 C2 C3 103.9(3)
C1 C2 C3 111.1(4)
C4 C2 C3 108.3(5)
C9 C14 C13 120.6(4)
C9 C14 H14 119.7
C13 C14 H14 119.7
C11 C10 C9 120.6(4)
C11 C10 H10 119.7
C9 C10 H10 119.7
O6 C25 H25A 109.5
O6 C25 H25B 109.5
H25A C25 H25B 109.5
O6 C25 H25C 109.5
H25A C25 H25C 109.5
H25B C25 H25C 109.5
C12 C11 C10 120.1(4)
C12 C11 H11 119.9
C10 C11 H11 119.9
C21 C22 C23 119.8(4)
C21 C22 H22 120.1
C23 C22 H22 120.1
C2 C4 H4A 109.5
C2 C4 H4B 109.5
H4A C4 H4B 109.5
C2 C4 H4C 109.5
H4A C4 H4C 109.5
H4B C4 H4C 109.5
C2 C1 H1A 109.5
C2 C1 H1B 109.5
H1A C1 H1B 109.5
C2 C1 H1C 109.5
H1A C1 H1C 109.5
H1B C1 H1C 109.5
C2 C3 H3A 109.5
C2 C3 H3B 109.5
H3A C3 H3B 109.5
C2 C3 H3C 109.5
H3A C3 H3C 109.5
H3B C3 H3C 109.5

loop_
_geom_bond_atom_site_label_1
_geom_bond_atom_site_label_2
_geom_bond_distance
O4 C15 1.224(4)
O3 C7 1.226(4)
O6 C24 1.330(4)
O6 C25 1.452(5)
O1 C5 1.347(4)
O1 C2 1.482(4)
O5 C24 1.206(4)
N2 C7 1.344(4)
N2 C8 1.459(4)
N2 H2 0.8600
O2 C5 1.214(4)
N3 C15 1.342(4)
N3 C16 1.450(4)
N3 H3 0.8600
N1 C5 1.346(4)
N1 C6 1.442(4)
N1 H1 0.8600
C15 C8 1.534(5)
C7 C6 1.520(4)
C8 C9 1.515(5)
C8 H8 0.9800
C24 C16 1.504(4)
C6 H6A 0.9700
C6 H6B 0.9700
C16 C17 1.544(5)
C16 H16 0.9800
C9 C14 1.381(5)
C9 C10 1.388(5)
C19 C18 1.384(5)
C19 C20 1.391(5)
C19 H19 0.9300
C18 C23 1.395(5)
C18 C17 1.502(5)
C17 H17A 0.9700
C17 H17B 0.9700
C20 C21 1.377(6)
C20 H20 0.9300
C13 C12 1.378(6)
C13 C14 1.384(6)
C13 H13 0.9300
C23 C22 1.391(5)
C23 H23 0.9300
C21 C22 1.381(6)
C21 H21 0.9300
C12 C11 1.379(7)
C12 H12 0.9300
C2 C1 1.508(6)
C2 C4 1.510(6)
C2 C3 1.515(6)
C14 H14 0.9300
C10 C11 1.382(6)
C10 H10 0.9300
C25 H25A 0.9600
C25 H25B 0.9600
C25 H25C 0.9600
C11 H11 0.9300
C22 H22 0.9300
C4 H4A 0.9600
C4 H4B 0.9600
C4 H4C 0.9600
C1 H1A 0.9600
C1 H1B 0.9600
C1 H1C 0.9600
C3 H3A 0.9600
C3 H3B 0.9600
C3 H3C 0.9600
